data_2311079
loop_
_publ_author_name
'Magneli, A.'

_publ_section_title
;
 Structures of the Re O3 - type with Reccurent Dislocations of Atoms:
 'Homologous Series' of Molybdenum and Tungsten Oxides
;
_journal_name_full 'Acta Crystallographica (1,1948-23,1967)'
_journal_page_first 495
_journal_page_last 500
_journal_volume 6
_journal_year 1953
_chemical_formula_sum W10
_chemical_name_systematic 'W10 O29'
_space_group_IT_number 10
_symmetry_space_group_name_Hall '-P 2y'
_symmetry_space_group_name_H-M 'P 1 2/m 1'
_cell_angle_alpha 90
_cell_angle_beta 85.28
_cell_angle_gamma 90
_cell_formula_units_Z 2
_cell_length_a 12.05
_cell_length_b 3.767
_cell_length_c 23.59
_cell_volume 1067.174
_citation_journal_id_ASTM ACCRA9
_cod_data_source_file Magneli_ACCRA9_1953_27.cif
_cod_data_source_block W10
_cod_database_code 2311079

loop_
_symmetry_equiv_pos_as_xyz
x,y,z
-x,y,-z
-x,-y,-z
x,-y,z

loop_
_atom_site_label
_atom_site_type_symbol
_atom_site_fract_x
_atom_site_fract_y
_atom_site_fract_z
_atom_site_occupancy
_atom_site_U_iso_or_equiv
W1 W+5 0.647 0.5 0.026 1 0.0
W4 W+5 0.519 0.5 0.178 1 0.0
W7 W+5 0.39 0.5 0.331 1 0.0
W2 W+5 0.937 0.5 0.077 1 0.0
W6 W+5 0.097 0.5 0.28 1 0.0
W5 W+5 0.808 0.5 0.229 1 0.0
W3 W+5 0.227 0.5 0.128 1 0.0
W9 W+5 0.97 0.5 0.432 1 0.0
W10 W+5 0.26 0.5 0.483 1 0.0
W8 W+5 0.678 0.5 0.382 1 0.0
